data_7008876
loop_
_publ_author_name
'Lu, Min'
'Yao, Yingming'
'Zhang, Yong'
'Shen, Qi'

_publ_section_title
;
 Synthesis and characterization of anionic rare-earth metal amides
 stabilized by phenoxy-amido ligands and their catalytic behavior for the
 polymerization of lactide.
;
_journal_issue 40
_journal_name_full 'Dalton transactions (Cambridge, England : 2003)'
_journal_page_first 9530
_journal_page_last 9537
_journal_paper_doi 10.1039/c0dt00025f
_journal_volume 39
_journal_year 2010
_chemical_absolute_configuration unk
_chemical_formula_moiety 'C58 H92 Li2 N3 O4 Si2 Yb'
_chemical_formula_sum 'C58 H92 Li2 N3 O4 Si2 Yb'
_chemical_formula_weight 1138.45
_chemical_name_systematic
;
?
;
_space_group_IT_number 110
_symmetry_cell_setting tetragonal
_symmetry_Int_Tables_number 110
_symmetry_space_group_name_Hall 'I 4bw -2c'
_symmetry_space_group_name_H-M 'I 41 c d'
_atom_sites_solution_hydrogens geom
_atom_sites_solution_primary direct
_atom_sites_solution_secondary difmap
_audit_creation_method SHELXL-97
_cell_angle_alpha 90.00
_cell_angle_beta 90.00
_cell_angle_gamma 90.00
_cell_formula_units_Z 8
_cell_length_a 21.5166(11)
_cell_length_b 21.5166(11)
_cell_length_c 26.4564(16)
_cell_measurement_reflns_used 24127
_cell_measurement_temperature 223(2)
_cell_measurement_theta_max 27.5
_cell_measurement_theta_min 3.1
_cell_volume 12248.4(12)
_computing_cell_refinement CrystalClear
_computing_data_collection CrystalClear
_computing_data_reduction CrystalStructure
_computing_publication_material 'CrystalStructure 3.8'
_computing_structure_refinement 'SHELXL-97 (Sheldrick, 1997)'
_computing_structure_solution 'SHELXS-97 (Sheldrick, 1990)'
_diffrn_ambient_temperature 223(2)
_diffrn_detector_area_resol_mean 14.63
_diffrn_measured_fraction_theta_full 0.998
_diffrn_measured_fraction_theta_max 0.998
_diffrn_measurement_device_type 'Rigaku Saturn'
_diffrn_measurement_method \w
_diffrn_radiation_monochromator graphite
_diffrn_radiation_source 'fine-focus sealed tube'
_diffrn_radiation_type MoK\a
_diffrn_radiation_wavelength 0.71075
_diffrn_reflns_av_R_equivalents 0.0432
_diffrn_reflns_av_sigmaI/netI 0.0284
_diffrn_reflns_limit_h_max 27
_diffrn_reflns_limit_h_min -22
_diffrn_reflns_limit_k_max 27
_diffrn_reflns_limit_k_min -25
_diffrn_reflns_limit_l_max 26
_diffrn_reflns_limit_l_min -34
_diffrn_reflns_number 53635
_diffrn_reflns_theta_full 27.48
_diffrn_reflns_theta_max 27.48
_diffrn_reflns_theta_min 3.08
_exptl_absorpt_coefficient_mu 1.609
_exptl_absorpt_correction_T_max 0.669
_exptl_absorpt_correction_T_min 0.480
_exptl_absorpt_correction_type multi-scan
_exptl_absorpt_process_details 'Jacobson, R. (1998) Private communication'
_exptl_crystal_colour green
_exptl_crystal_density_diffrn 1.235
_exptl_crystal_density_method 'not measured'
_exptl_crystal_description prism
_exptl_crystal_F_000 4776
_exptl_crystal_size_max 0.50
_exptl_crystal_size_mid 0.40
_exptl_crystal_size_min 0.25
_refine_diff_density_max 0.486
_refine_diff_density_min -0.557
_refine_diff_density_rms 0.072
_refine_ls_abs_structure_details 'Flack H D (1983), Acta Cryst. A39, 876-881'
_refine_ls_abs_structure_Flack 0.05(4)
_refine_ls_extinction_method none
_refine_ls_goodness_of_fit_ref 1.132
_refine_ls_hydrogen_treatment constr
_refine_ls_matrix_type full
_refine_ls_number_parameters 318
_refine_ls_number_reflns 6576
_refine_ls_number_restraints 14
_refine_ls_restrained_S_all 1.134
_refine_ls_R_factor_all 0.0637
_refine_ls_R_factor_gt 0.0563
_refine_ls_shift/su_max 0.001
_refine_ls_shift/su_mean 0.000
_refine_ls_structure_factor_coef Fsqd
_refine_ls_weighting_details 'calc w=1/[\s^2^(Fo^2^)+(0.0935P)^2^+34.3443P] where P=(Fo^2^+2Fc^2^)/3'
_refine_ls_weighting_scheme calc
_refine_ls_wR_factor_gt 0.1765
_refine_ls_wR_factor_ref 0.1821
_reflns_number_gt 5940
_reflns_number_total 6576
_reflns_threshold_expression >2sigma(I)
_cod_data_source_file C0DT00025F.TXT
_cod_data_source_block complex4
_cod_database_code 7008876

loop_
_symmetry_equiv_pos_as_xyz
'x, y, z'
'-y, x+1/2, z+1/4'
'-x+1/2, -y+1/2, z+1/2'
'y+1/2, -x, z+3/4'
'-x, y, z+1/2'
'y, x+1/2, z+3/4'
'x+1/2, -y+1/2, z'
'-y+1/2, -x, z+1/4'
'x+1/2, y+1/2, z+1/2'
'-y+1/2, x+1, z+3/4'
'-x+1, -y+1, z+1'
'y+1, -x+1/2, z+5/4'
'-x+1/2, y+1/2, z+1'
'y+1/2, x+1, z+5/4'
'x+1, -y+1, z+1/2'
'-y+1, -x+1/2, z+3/4'

loop_
_atom_site_label
_atom_site_type_symbol
_atom_site_fract_x
_atom_site_fract_y
_atom_site_fract_z
_atom_site_U_iso_or_equiv
_atom_site_adp_type
_atom_site_occupancy
_atom_site_symmetry_multiplicity
_atom_site_calc_flag
_atom_site_refinement_flags
_atom_site_disorder_assembly
_atom_site_disorder_group
Yb1 Yb 0.5000 0.5000 0.53342(12) 0.03029(14) Uani 1 2 d S . .
Si1 Si 0.43303(9) 0.51686(10) 0.65001(7) 0.0466(4) Uani 1 1 d . . .
O1 O 0.49373(17) 0.59825(18) 0.51152(19) 0.0332(9) Uani 1 1 d . . .
O2 O 0.5762(3) 0.6360(3) 0.4067(2) 0.0784(19) Uani 1 1 d D . .
N1 N 0.4129(3) 0.4919(2) 0.4836(2) 0.0358(12) Uani 1 1 d . . .
N2 N 0.5000 0.5000 0.6168(4) 0.034(2) Uani 1 2 d S . .
C1 C 0.4429(2) 0.6317(3) 0.4979(2) 0.0286(11) Uani 1 1 d . . .
C2 C 0.4336(2) 0.6929(2) 0.5154(2) 0.0293(11) Uani 1 1 d . . .
C3 C 0.3791(3) 0.7236(3) 0.5007(2) 0.0405(14) Uani 1 1 d . . .
H3 H 0.3716 0.7637 0.5134 0.049 Uiso 1 1 calc R . .
C4 C 0.3350(3) 0.6973(3) 0.4678(3) 0.0406(14) Uani 1 1 d . . .
C5 C 0.3487(3) 0.6385(3) 0.4495(3) 0.0422(16) Uani 1 1 d . . .
H5 H 0.3214 0.6200 0.4262 0.051 Uiso 1 1 calc R . .
C6 C 0.4008(3) 0.6064(3) 0.4643(2) 0.0309(13) Uani 1 1 d . . .
C7 C 0.4151(3) 0.5417(3) 0.4432(2) 0.0367(13) Uani 1 1 d . . .
H7A H 0.3848 0.5316 0.4168 0.044 Uiso 1 1 calc R . .
H7B H 0.4565 0.5420 0.4278 0.044 Uiso 1 1 calc R . .
C8 C 0.3546(3) 0.4706(3) 0.4976(2) 0.0387(15) Uani 1 1 d . . .
C9 C 0.3512(3) 0.4259(3) 0.5362(3) 0.0528(18) Uani 1 1 d . . .
H9 H 0.3882 0.4103 0.5501 0.063 Uiso 1 1 calc R . .
C10 C 0.2955(4) 0.4043(4) 0.5543(3) 0.065(2) Uani 1 1 d . . .
H10 H 0.2957 0.3756 0.5810 0.078 Uiso 1 1 calc R . .
C11 C 0.2390(3) 0.4232(3) 0.5346(3) 0.0556(18) Uani 1 1 d . . .
C12 C 0.2422(3) 0.4654(4) 0.4956(3) 0.057(2) Uani 1 1 d . . .
H12 H 0.2049 0.4785 0.4803 0.068 Uiso 1 1 calc R . .
C13 C 0.2975(3) 0.4895(3) 0.4777(3) 0.0456(16) Uani 1 1 d . . .
H13 H 0.2968 0.5192 0.4517 0.055 Uiso 1 1 calc R . .
C14 C 0.1790(4) 0.3989(5) 0.5559(5) 0.090(3) Uani 1 1 d . . .
H14A H 0.1444 0.4166 0.5373 0.135 Uiso 1 1 calc R . .
H14B H 0.1758 0.4104 0.5912 0.135 Uiso 1 1 calc R . .
H14C H 0.1781 0.3540 0.5528 0.135 Uiso 1 1 calc R . .
C15 C 0.4800(3) 0.7262(3) 0.5518(3) 0.0443(15) Uani 1 1 d . . .
C16 C 0.4590(3) 0.7924(3) 0.5661(3) 0.0503(17) Uani 1 1 d . . .
H16A H 0.4187 0.7904 0.5825 0.075 Uiso 1 1 calc R . .
H16B H 0.4559 0.8175 0.5358 0.075 Uiso 1 1 calc R . .
H16C H 0.4890 0.8108 0.5889 0.075 Uiso 1 1 calc R . .
C17 C 0.5433(3) 0.7333(4) 0.5238(4) 0.065(2) Uani 1 1 d . . .
H17A H 0.5726 0.7551 0.5453 0.098 Uiso 1 1 calc R . .
H17B H 0.5372 0.7567 0.4928 0.098 Uiso 1 1 calc R . .
H17C H 0.5597 0.6925 0.5156 0.098 Uiso 1 1 calc R . .
C18 C 0.4891(4) 0.6910(4) 0.6002(3) 0.0560(19) Uani 1 1 d . . .
H18A H 0.5221 0.7103 0.6197 0.084 Uiso 1 1 calc R . .
H18B H 0.5002 0.6483 0.5926 0.084 Uiso 1 1 calc R . .
H18C H 0.4509 0.6917 0.6196 0.084 Uiso 1 1 calc R . .
C19 C 0.2740(3) 0.7314(3) 0.4546(3) 0.054(2) Uani 1 1 d D . .
C20 C 0.2388(5) 0.7427(6) 0.5029(6) 0.088(4) Uani 1 1 d D . .
H20A H 0.1991 0.7619 0.4952 0.132 Uiso 1 1 calc R . .
H20B H 0.2628 0.7700 0.5246 0.132 Uiso 1 1 calc R . .
H20C H 0.2319 0.7034 0.5200 0.132 Uiso 1 1 calc R . .
C21 C 0.2409(8) 0.7022(8) 0.4095(6) 0.060(4) Uiso 0.50 1 d PD . .
C21' C 0.2261(9) 0.6880(8) 0.4313(8) 0.068(5) Uiso 0.50 1 d PD . .
C22 C 0.2881(5) 0.7958(5) 0.4326(5) 0.085(4) Uani 1 1 d . . .
H22A H 0.3056 0.7912 0.3990 0.127 Uiso 1 1 calc R . .
H22B H 0.3177 0.8171 0.4542 0.127 Uiso 1 1 calc R . .
H22C H 0.2500 0.8197 0.4307 0.127 Uiso 1 1 calc R . .
C23 C 0.4444(5) 0.5696(5) 0.7064(4) 0.077(3) Uani 1 1 d . . .
H23A H 0.4760 0.5522 0.7284 0.115 Uiso 1 1 calc R . .
H23B H 0.4056 0.5732 0.7248 0.115 Uiso 1 1 calc R . .
H23C H 0.4574 0.6104 0.6950 0.115 Uiso 1 1 calc R . .
C24 C 0.3926(4) 0.4459(4) 0.6743(4) 0.070(2) Uani 1 1 d . . .
H24A H 0.3984 0.4119 0.6506 0.105 Uiso 1 1 calc R . .
H24B H 0.3485 0.4545 0.6779 0.105 Uiso 1 1 calc R . .
H24C H 0.4098 0.4345 0.7069 0.105 Uiso 1 1 calc R . .
C25 C 0.3753(3) 0.5595(4) 0.6091(3) 0.0556(18) Uani 1 1 d . . .
H25A H 0.3966 0.5915 0.5900 0.083 Uiso 1 1 calc R . .
H25B H 0.3438 0.5786 0.6304 0.083 Uiso 1 1 calc R . .
H25C H 0.3557 0.5305 0.5861 0.083 Uiso 1 1 calc R . .
C26 C 0.5646(7) 0.7002(6) 0.3891(5) 0.063(3) Uiso 0.620(14) 1 d PD A 1
C27 C 0.5964(8) 0.7067(7) 0.3393(6) 0.078(4) Uiso 0.620(14) 1 d PD A 1
C28 C 0.6386(9) 0.6512(7) 0.3347(7) 0.077(4) Uiso 0.620(14) 1 d PD A 1
C29 C 0.6229(7) 0.6070(7) 0.3749(5) 0.065(3) Uiso 0.620(14) 1 d PD A 1
C26' C 0.5421(12) 0.6852(12) 0.3832(8) 0.063(3) Uiso 0.380(14) 1 d PD A 2
C27' C 0.5683(14) 0.6907(12) 0.3297(9) 0.078(4) Uiso 0.380(14) 1 d PD A 2
C28' C 0.6145(13) 0.6391(11) 0.3234(11) 0.077(4) Uiso 0.380(14) 1 d PD A 2
C29' C 0.5927(12) 0.5957(9) 0.3640(7) 0.065(3) Uiso 0.380(14) 1 d PD A 2
Li1 Li 0.5631(6) 0.5964(5) 0.4694(5) 0.054(3) Uani 1 1 d . . .

loop_
_atom_site_aniso_label
_atom_site_aniso_U_11
_atom_site_aniso_U_22
_atom_site_aniso_U_33
_atom_site_aniso_U_23
_atom_site_aniso_U_13
_atom_site_aniso_U_12
Yb1 0.02851(19) 0.0309(2) 0.0315(2) 0.000 0.000 0.00044(11)
Si1 0.0498(10) 0.0580(11) 0.0319(9) -0.0081(9) 0.0125(8) -0.0086(9)
O1 0.037(2) 0.0198(18) 0.043(3) -0.0013(18) -0.0001(17) 0.0012(14)
O2 0.108(5) 0.058(3) 0.069(4) 0.018(3) 0.045(3) 0.025(3)
N1 0.036(3) 0.027(2) 0.044(3) -0.006(2) -0.011(2) -0.0018(19)
N2 0.025(4) 0.057(5) 0.018(5) 0.000 0.000 -0.003(3)
C1 0.026(3) 0.039(3) 0.021(3) 0.000(2) -0.002(2) 0.006(2)
C2 0.026(3) 0.030(3) 0.031(3) 0.005(2) 0.000(2) 0.004(2)
C3 0.059(4) 0.021(3) 0.042(4) -0.014(2) 0.001(3) 0.002(2)
C4 0.045(3) 0.030(3) 0.046(4) -0.005(3) 0.002(3) 0.009(3)
C5 0.054(4) 0.039(3) 0.034(4) 0.000(3) -0.008(3) -0.003(3)
C6 0.036(3) 0.024(3) 0.033(3) 0.003(2) 0.001(2) -0.004(2)
C7 0.042(3) 0.037(3) 0.031(3) 0.000(2) -0.008(3) 0.002(3)
C8 0.052(4) 0.026(3) 0.038(4) -0.002(2) -0.020(3) -0.011(2)
C9 0.053(4) 0.037(3) 0.069(5) 0.009(3) -0.015(4) -0.011(3)
C10 0.059(5) 0.072(5) 0.064(6) 0.015(4) -0.011(4) -0.017(4)
C11 0.050(4) 0.045(4) 0.072(5) -0.014(4) -0.001(4) -0.013(3)
C12 0.039(4) 0.056(4) 0.076(6) -0.008(4) -0.018(4) 0.009(3)
C13 0.047(4) 0.040(3) 0.050(4) -0.005(3) -0.010(3) -0.002(3)
C14 0.060(5) 0.077(6) 0.134(10) -0.007(6) 0.014(6) -0.033(5)
C15 0.040(3) 0.039(3) 0.054(4) -0.010(3) 0.001(3) -0.003(3)
C16 0.049(4) 0.028(3) 0.074(5) -0.017(3) 0.002(3) 0.001(3)
C17 0.044(4) 0.060(4) 0.092(7) -0.023(4) 0.015(4) -0.011(3)
C18 0.068(5) 0.051(4) 0.049(5) 0.001(4) -0.011(4) 0.010(3)
C19 0.040(4) 0.047(4) 0.076(6) -0.011(4) -0.012(3) 0.016(3)
C20 0.060(5) 0.099(8) 0.105(12) 0.031(7) 0.017(6) 0.020(6)
C22 0.067(6) 0.098(7) 0.090(8) 0.042(6) 0.001(5) 0.021(6)
C23 0.111(8) 0.079(6) 0.040(5) -0.032(4) 0.003(5) 0.007(6)
C24 0.062(5) 0.079(6) 0.070(6) 0.009(4) 0.036(4) -0.019(4)
C25 0.048(4) 0.058(4) 0.061(5) -0.006(4) 0.002(3) 0.003(3)
Li1 0.056(7) 0.034(6) 0.071(9) 0.024(6) 0.029(6) -0.006(5)

loop_
_atom_type_symbol
_atom_type_description
_atom_type_scat_dispersion_real
_atom_type_scat_dispersion_imag
_atom_type_scat_source
C C 0.0033 0.0016 'International Tables Vol C Tables 4.2.6.8 and 6.1.1.4'
H H 0.0000 0.0000 'International Tables Vol C Tables 4.2.6.8 and 6.1.1.4'
N N 0.0061 0.0033 'International Tables Vol C Tables 4.2.6.8 and 6.1.1.4'
O O 0.0106 0.0060 'International Tables Vol C Tables 4.2.6.8 and 6.1.1.4'
Yb Yb -0.3850 5.5486 'International Tables Vol C Tables 4.2.6.8 and 6.1.1.4'
Si Si 0.0817 0.0704 'International Tables Vol C Tables 4.2.6.8 and 6.1.1.4'
Li Li -0.0003 0.0001 'International Tables Vol C Tables 4.2.6.8 and 6.1.1.4'

loop_
_geom_angle_atom_site_label_1
_geom_angle_atom_site_label_2
_geom_angle_atom_site_label_3
_geom_angle
_geom_angle_site_symmetry_1
_geom_angle_site_symmetry_3
_geom_angle_publ_flag
O1 Yb1 O1 149.4(3) 11_554 . ?
O1 Yb1 N2 105.30(15) 11_554 . ?
O1 Yb1 N2 105.30(15) . . ?
O1 Yb1 N1 79.99(16) 11_554 . ?
O1 Yb1 N1 82.60(17) . . ?
N2 Yb1 N1 124.98(18) . . ?
O1 Yb1 N1 82.60(17) 11_554 11_554 ?
O1 Yb1 N1 79.99(16) . 11_554 ?
N2 Yb1 N1 124.98(18) . 11_554 ?
N1 Yb1 N1 110.0(4) . 11_554 ?
O1 Yb1 Li1 38.2(3) 11_554 11_554 ?
O1 Yb1 Li1 119.2(3) . 11_554 ?
N2 Yb1 Li1 124.3(3) . 11_554 ?
N1 Yb1 Li1 41.9(3) . 11_554 ?
N1 Yb1 Li1 95.6(3) 11_554 11_554 ?
O1 Yb1 Li1 119.2(3) 11_554 . ?
O1 Yb1 Li1 38.2(3) . . ?
N2 Yb1 Li1 124.3(3) . . ?
N1 Yb1 Li1 95.6(3) . . ?
N1 Yb1 Li1 41.9(3) 11_554 . ?
Li1 Yb1 Li1 111.3(6) 11_554 . ?
O1 Yb1 C7 59.22(16) 11_554 11_554 ?
O1 Yb1 C7 96.33(19) . 11_554 ?
N2 Yb1 C7 139.54(12) . 11_554 ?
N1 Yb1 C7 91.0(2) . 11_554 ?
N1 Yb1 C7 27.14(18) 11_554 11_554 ?
Li1 Yb1 C7 68.7(3) 11_554 11_554 ?
Li1 Yb1 C7 60.3(3) . 11_554 ?
O1 Yb1 Si1 96.31(14) 11_554 11_554 ?
O1 Yb1 Si1 111.44(14) . 11_554 ?
N2 Yb1 Si1 25.72(4) . 11_554 ?
N1 Yb1 Si1 148.41(18) . 11_554 ?
N1 Yb1 Si1 100.43(17) 11_554 11_554 ?
Li1 Yb1 Si1 128.7(3) 11_554 11_554 ?
Li1 Yb1 Si1 113.0(3) . 11_554 ?
C7 Yb1 Si1 114.20(13) 11_554 11_554 ?
N2 Si1 C25 111.1(4) . . ?
N2 Si1 C24 113.1(3) . . ?
C25 Si1 C24 106.7(4) . . ?
N2 Si1 C23 114.8(4) . . ?
C25 Si1 C23 104.2(4) . . ?
C24 Si1 C23 106.2(4) . . ?
C1 O1 Li1 119.9(6) . . ?
C1 O1 Yb1 129.0(3) . . ?
Li1 O1 Yb1 95.0(4) . . ?
C26' O2 C29 115.0(11) . . ?
C26' O2 C29' 103.2(14) . . ?
C29 O2 C29' 29.8(10) . . ?
C26' O2 C26 23.8(10) . . ?
C29 O2 C26 109.7(8) . . ?
C29' O2 C26 110.6(10) . . ?
C26' O2 Li1 129.7(10) . . ?
C29 O2 Li1 114.8(7) . . ?
C29' O2 Li1 116.6(10) . . ?
C26 O2 Li1 132.2(7) . . ?
C8 N1 C7 116.8(5) . . ?
C8 N1 Li1 88.2(5) . 11_554 ?
C7 N1 Li1 122.0(6) . 11_554 ?
C8 N1 Yb1 127.6(4) . . ?
C7 N1 Yb1 109.0(4) . . ?
Li1 N1 Yb1 88.2(4) 11_554 . ?
Si1 N2 Si1 118.8(7) . 11_554 ?
Si1 N2 Yb1 120.6(3) . . ?
Si1 N2 Yb1 120.6(3) 11_554 . ?
O1 C1 C6 119.2(5) . . ?
O1 C1 C2 121.5(5) . . ?
C6 C1 C2 119.2(5) . . ?
C3 C2 C1 117.8(5) . . ?
C3 C2 C15 119.4(5) . . ?
C1 C2 C15 122.7(5) . . ?
C4 C3 C2 123.2(5) . . ?
C4 C3 H3 118.4 . . ?
C2 C3 H3 118.4 . . ?
C5 C4 C3 116.1(6) . . ?
C5 C4 C19 122.4(6) . . ?
C3 C4 C19 121.5(5) . . ?
C6 C5 C4 122.2(6) . . ?
C6 C5 H5 118.9 . . ?
C4 C5 H5 118.9 . . ?
C5 C6 C1 121.3(6) . . ?
C5 C6 C7 121.1(5) . . ?
C1 C6 C7 117.6(5) . . ?
N1 C7 C6 112.3(5) . . ?
N1 C7 H7A 109.2 . . ?
C6 C7 H7A 109.2 . . ?
N1 C7 H7B 109.2 . . ?
C6 C7 H7B 109.2 . . ?
H7A C7 H7B 107.9 . . ?
N1 C8 C13 126.8(6) . . ?
N1 C8 C9 117.9(6) . . ?
C13 C8 C9 115.3(6) . . ?
N1 C8 Li1 56.6(4) . 11_554 ?
C13 C8 Li1 135.0(5) . 11_554 ?
C9 C8 Li1 81.6(5) . 11_554 ?
C10 C9 C8 122.1(7) . . ?
C10 C9 Li1 142.7(6) . 11_554 ?
C8 C9 Li1 66.1(5) . 11_554 ?
C10 C9 H9 119.0 . . ?
C8 C9 H9 119.0 . . ?
Li1 C9 H9 66.2 11_554 . ?
C9 C10 C11 122.5(8) . . ?
C9 C10 H10 118.8 . . ?
C11 C10 H10 118.8 . . ?
C10 C11 C12 115.6(7) . . ?
C10 C11 C14 120.8(8) . . ?
C12 C11 C14 123.6(8) . . ?
C11 C12 C13 123.1(7) . . ?
C11 C12 H12 118.5 . . ?
C13 C12 H12 118.5 . . ?
C12 C13 C8 121.4(7) . . ?
C12 C13 H13 119.3 . . ?
C8 C13 H13 119.3 . . ?
C11 C14 H14A 109.5 . . ?
C11 C14 H14B 109.5 . . ?
H14A C14 H14B 109.5 . . ?
C11 C14 H14C 109.5 . . ?
H14A C14 H14C 109.5 . . ?
H14B C14 H14C 109.5 . . ?
C18 C15 C16 107.2(6) . . ?
C18 C15 C17 110.0(7) . . ?
C16 C15 C17 106.5(6) . . ?
C18 C15 C2 112.3(6) . . ?
C16 C15 C2 112.7(5) . . ?
C17 C15 C2 108.0(6) . . ?
C15 C16 H16A 109.5 . . ?
C15 C16 H16B 109.5 . . ?
H16A C16 H16B 109.5 . . ?
C15 C16 H16C 109.5 . . ?
H16A C16 H16C 109.5 . . ?
H16B C16 H16C 109.5 . . ?
C15 C17 H17A 109.5 . . ?
C15 C17 H17B 109.5 . . ?
H17A C17 H17B 109.5 . . ?
C15 C17 H17C 109.5 . . ?
H17A C17 H17C 109.5 . . ?
H17B C17 H17C 109.5 . . ?
C15 C18 H18A 109.5 . . ?
C15 C18 H18B 109.5 . . ?
H18A C18 H18B 109.5 . . ?
C15 C18 H18C 109.5 . . ?
H18A C18 H18C 109.5 . . ?
H18B C18 H18C 109.5 . . ?
C20 C19 C22 106.1(8) . . ?
C20 C19 C21' 95.8(11) . . ?
C22 C19 C21' 122.4(11) . . ?
C20 C19 C21 119.7(11) . . ?
C22 C19 C21 99.7(11) . . ?
C21' C19 C21 27.6(8) . . ?
C20 C19 C4 108.2(7) . . ?
C22 C19 C4 110.3(6) . . ?
C21' C19 C4 112.1(9) . . ?
C21 C19 C4 112.2(9) . . ?
C19 C20 H20A 109.5 . . ?
C19 C20 H20B 109.5 . . ?
H20A C20 H20B 109.5 . . ?
C19 C20 H20C 109.5 . . ?
H20A C20 H20C 109.5 . . ?
H20B C20 H20C 109.5 . . ?
C19 C22 H22A 109.5 . . ?
C19 C22 H22B 109.5 . . ?
H22A C22 H22B 109.5 . . ?
C19 C22 H22C 109.5 . . ?
H22A C22 H22C 109.5 . . ?
H22B C22 H22C 109.5 . . ?
Si1 C23 H23A 109.5 . . ?
Si1 C23 H23B 109.5 . . ?
H23A C23 H23B 109.5 . . ?
Si1 C23 H23C 109.5 . . ?
H23A C23 H23C 109.5 . . ?
H23B C23 H23C 109.5 . . ?
Si1 C24 H24A 109.5 . . ?
Si1 C24 H24B 109.5 . . ?
H24A C24 H24B 109.5 . . ?
Si1 C24 H24C 109.5 . . ?
H24A C24 H24C 109.5 . . ?
H24B C24 H24C 109.5 . . ?
Si1 C25 H25A 109.5 . . ?
Si1 C25 H25B 109.5 . . ?
H25A C25 H25B 109.5 . . ?
Si1 C25 H25C 109.5 . . ?
H25A C25 H25C 109.5 . . ?
H25B C25 H25C 109.5 . . ?
O2 C26 C27 106.6(10) . . ?
C26 C27 C28 105.9(13) . . ?
C29 C28 C27 108.5(13) . . ?
C28 C29 O2 107.5(10) . . ?
O2 C26' C27' 105.6(17) . . ?
C28' C27' C26' 106.8(19) . . ?
C27' C28' C29' 100.1(18) . . ?
O2 C29' C28' 105.1(17) . . ?
O1 Li1 O2 129.5(8) . . ?
O1 Li1 N1 96.6(5) . 11_554 ?
O2 Li1 N1 123.7(7) . 11_554 ?
O1 Li1 C8 114.7(6) . 11_554 ?
O2 Li1 C8 115.7(6) . 11_554 ?
N1 Li1 C8 35.2(3) 11_554 11_554 ?
O1 Li1 C9 99.6(6) . 11_554 ?
O2 Li1 C9 125.1(6) . 11_554 ?
N1 Li1 C9 61.0(4) 11_554 11_554 ?
C8 Li1 C9 32.3(3) 11_554 11_554 ?
O1 Li1 Yb1 46.8(3) . . ?
O2 Li1 Yb1 151.1(7) . . ?
N1 Li1 Yb1 49.9(3) 11_554 . ?
C8 Li1 Yb1 75.2(3) 11_554 . ?
C9 Li1 Yb1 79.1(3) 11_554 . ?

loop_
_geom_bond_atom_site_label_1
_geom_bond_atom_site_label_2
_geom_bond_distance
_geom_bond_site_symmetry_2
_geom_bond_publ_flag
Yb1 O1 2.196(4) 11_554 ?
Yb1 O1 2.196(4) . ?
Yb1 N2 2.205(11) . ?
Yb1 N1 2.298(6) . ?
Yb1 N1 2.298(6) 11_554 ?
Yb1 Li1 3.001(10) 11_554 ?
Yb1 Li1 3.001(10) . ?
Yb1 C7 3.136(6) 11_554 ?
Yb1 Si1 3.424(3) 11_554 ?
Si1 N2 1.727(6) . ?
Si1 C25 1.886(8) . ?
Si1 C24 1.871(8) . ?
Si1 C23 1.891(8) . ?
O1 C1 1.359(6) . ?
O1 Li1 1.862(13) . ?
O2 C26' 1.43(2) . ?
O2 C29 1.451(10) . ?
O2 C29' 1.466(16) . ?
O2 C26 1.479(13) . ?
O2 Li1 1.888(13) . ?
N1 C8 1.386(9) . ?
N1 C7 1.513(8) . ?
N1 Li1 2.005(13) 11_554 ?
N2 Si1 1.727(6) 11_554 ?
C1 C6 1.380(8) . ?
C1 C2 1.409(8) . ?
C2 C3 1.402(8) . ?
C2 C15 1.561(9) . ?
C3 C4 1.406(9) . ?
C3 H3 0.9400 . ?
C4 C5 1.387(9) . ?
C4 C19 1.543(9) . ?
C5 C6 1.376(10) . ?
C5 H5 0.9400 . ?
C6 C7 1.531(8) . ?
C7 H7A 0.9800 . ?
C7 H7B 0.9800 . ?
C8 C13 1.396(9) . ?
C8 C9 1.404(9) . ?
C8 Li1 2.401(15) 11_554 ?
C9 C10 1.371(10) . ?
C9 Li1 2.598(17) 11_554 ?
C9 H9 0.9400 . ?
C10 C11 1.383(11) . ?
C10 H10 0.9400 . ?
C11 C12 1.376(11) . ?
C11 C14 1.503(11) . ?
C12 C13 1.382(11) . ?
C12 H12 0.9400 . ?
C13 H13 0.9400 . ?
C14 H14A 0.9700 . ?
C14 H14B 0.9700 . ?
C14 H14C 0.9700 . ?
C15 C18 1.499(11) . ?
C15 C16 1.541(8) . ?
C15 C17 1.559(10) . ?
C16 H16A 0.9700 . ?
C16 H16B 0.9700 . ?
C16 H16C 0.9700 . ?
C17 H17A 0.9700 . ?
C17 H17B 0.9700 . ?
C17 H17C 0.9700 . ?
C18 H18A 0.9700 . ?
C18 H18B 0.9700 . ?
C18 H18C 0.9700 . ?
C19 C20 1.506(14) . ?
C19 C22 1.532(13) . ?
C19 C21' 1.521(15) . ?
C19 C21 1.526(14) . ?
C20 H20A 0.9700 . ?
C20 H20B 0.9700 . ?
C20 H20C 0.9700 . ?
C22 H22A 0.9700 . ?
C22 H22B 0.9700 . ?
C22 H22C 0.9700 . ?
C23 H23A 0.9700 . ?
C23 H23B 0.9700 . ?
C23 H23C 0.9700 . ?
C24 H24A 0.9700 . ?
C24 H24B 0.9700 . ?
C24 H24C 0.9700 . ?
C25 H25A 0.9700 . ?
C25 H25B 0.9700 . ?
C25 H25C 0.9700 . ?
C26 C27 1.492(15) . ?
C27 C28 1.504(15) . ?
C28 C29 1.465(16) . ?
C26' C27' 1.530(18) . ?
C27' C28' 1.500(18) . ?
C28' C29' 1.497(18) . ?
Li1 N1 2.005(13) 11_554 ?
Li1 C8 2.401(15) 11_554 ?
Li1 C9 2.598(16) 11_554 ?
